data_1536353
loop_
_publ_author_name
'Kaiser, V.'
'Dahlke, P.'
'Babel, D.'

_publ_section_title
;
 Struktur und Magnetismus von Fluoriden Cs2 M Cu3 F10 (M = Mg, Mn, Co,
 Ni), Varianten des (Cs Cu2 F5) - Typs
;
_journal_name_full 'Zeitschrift fuer Anorganische und Allgemeine Chemie'
_journal_page_first 993
_journal_page_last 1000
_journal_volume 628
_journal_year 2002
_chemical_formula_sum 'Co Cs2 Cu3 F10'
_chemical_name_systematic 'Cs2 Co Cu3 F10'
_space_group_crystal_system monoclinic
_space_group_IT_number 12
_space_group_name_Hall '-I 2y'
_space_group_name_H-M_alt 'I 1 2/m 1'
_cell_angle_alpha 90
_cell_angle_beta 97.49
_cell_angle_gamma 90
_cell_formula_units_Z 2
_cell_length_a 7.178
_cell_length_b 7.391
_cell_length_c 9.394
_cell_volume 494.124
_citation_journal_id_ASTM ZAACAB
_cod_data_source_file Kaiser_ZAACAB_2002_506.cif
_cod_data_source_block Co1Cs2Cu3F10
_cod_depositor_comments
;
 Updating space group information.

 Antanas Vaitkus,
 2018-07-22
;
_cod_original_cell_volume 494.1238
_cod_original_formula_sum 'Co1 Cs2 Cu3 F10'
_cod_database_code 1536353

loop_
_space_group_symop_id
_space_group_symop_operation_xyz
1 x,y,z
2 -x,y,-z
3 -x,-y,-z
4 x,-y,z
5 x+1/2,y+1/2,z+1/2
6 -x+1/2,y+1/2,-z+1/2
7 -x+1/2,-y+1/2,-z+1/2
8 x+1/2,-y+1/2,z+1/2

loop_
_atom_site_label
_atom_site_type_symbol
_atom_site_fract_x
_atom_site_fract_y
_atom_site_fract_z
_atom_site_occupancy
_atom_site_U_iso_or_equiv
F4 F-1 0.0487 0.3043 0.3536 1 0.0
Co1 Co+2 0.5 0 0 1 0.0
F3 F-1 0.1764 0 0.2541 1 0.0
Cu2 Cu+2 0.25 0.25 0.25 1 0.0
Cu1 Cu+2 0 0 0 1 0.0
Cs1 Cs+1 0.24109 0 0.61824 1 0.0
F2 F-1 0.7702 0 0.0768 1 0.0
F1 F-1 0.0422 0.2492 0.0382 0.5 0.0
